data_1564174
loop_
_publ_author_name
'Farwa, Ume'
'Pait, Moumita'
'Ryu, Ji Yeon'
'Byun, Yong Min'
'Lee, Seul Gi'
'Jeong, Seung Hoo'
'Singh, Ovender'
'Singh, Neetu'
'Park, Hyoung-Ryun'
'Lee, Junseong'

_publ_section_title
;
 Multinuclear nickel(II) complexes with chiral schiff base ligand
;
_journal_name_full 'Inorganica Chimica Acta'
_journal_page_first 119798
_journal_paper_doi 10.1016/j.ica.2020.119798
_journal_volume 511
_journal_year 2020
_chemical_absolute_configuration unk
_chemical_formula_moiety 'C52 H41.5 Br2 Cl N4 Na1.2 Ni O10, Cl O4, 0.5(C4 H10 O), 0.4(Na2)'
_chemical_formula_sum 'C54 H46.5 Br2 Cl2 N4 Na2 Ni O14.5'
_chemical_formula_weight 1318.86
_space_group_crystal_system monoclinic
_space_group_IT_number 4
_space_group_name_Hall 'P 2yb'
_space_group_name_H-M_alt 'P 1 21 1'
_atom_sites_solution_hydrogens geom
_atom_sites_solution_primary direct
_cell_angle_alpha 90
_cell_angle_beta 104.6742(7)
_cell_angle_gamma 90
_cell_formula_units_Z 2
_cell_length_a 10.1089(2)
_cell_length_b 18.0820(3)
_cell_length_c 16.6095(3)
_cell_measurement_reflns_used 9959
_cell_measurement_temperature 100
_cell_measurement_theta_max 28.566
_cell_measurement_theta_min 2.368
_cell_volume 2937.01(9)
_computing_cell_refinement 'SAINT v8.34A (Bruker, 2013)'
_computing_data_reduction 'SAINT v8.34A (Bruker, 2013)'
_computing_molecular_graphics 'Olex2 (Dolomanov et al., 2009)'
_computing_publication_material 'Olex2 (Dolomanov et al., 2009)'
_computing_structure_refinement 'XL (Sheldrick, 2008)'
_computing_structure_solution 'XS (Sheldrick, 2008)'
_diffrn_ambient_temperature 100.0
_diffrn_measured_fraction_theta_full 0.997
_diffrn_measured_fraction_theta_max 0.997
_diffrn_measurement_device_type 'Bruker APEX-II CCD'
_diffrn_measurement_method '\f and \w scans'
_diffrn_radiation_type MoK\a
_diffrn_radiation_wavelength 0.71073
_diffrn_reflns_av_R_equivalents 0.0286
_diffrn_reflns_av_unetI/netI 0.0438
_diffrn_reflns_Laue_measured_fraction_full 0.997
_diffrn_reflns_Laue_measured_fraction_max 0.997
_diffrn_reflns_limit_h_max 11
_diffrn_reflns_limit_h_min -12
_diffrn_reflns_limit_k_max 21
_diffrn_reflns_limit_k_min -21
_diffrn_reflns_limit_l_max 19
_diffrn_reflns_limit_l_min -19
_diffrn_reflns_number 39517
_diffrn_reflns_point_group_measured_fraction_full 0.970
_diffrn_reflns_point_group_measured_fraction_max 0.968
_diffrn_reflns_theta_full 25.242
_diffrn_reflns_theta_max 25.347
_diffrn_reflns_theta_min 2.146
_diffrn_standards_number 0
_exptl_absorpt_coefficient_mu 1.863
_exptl_absorpt_correction_T_max 0.7457
_exptl_absorpt_correction_T_min 0.6056
_exptl_absorpt_correction_type multi-scan
_exptl_crystal_density_diffrn 1.491
_exptl_crystal_description block
_exptl_crystal_F_000 1337
_refine_diff_density_max 0.704
_refine_diff_density_min -0.544
_refine_diff_density_rms 0.072
_refine_ls_abs_structure_details
;
 Flack x determined using 4089 quotients [(I+)-(I-)]/[(I+)+(I-)]
 (Parsons, Flack and Wagner, Acta Cryst. B69 (2013) 249-259).
;
_refine_ls_abs_structure_Flack 0.028(3)
_refine_ls_extinction_coef .
_refine_ls_extinction_method none
_refine_ls_goodness_of_fit_ref 1.050
_refine_ls_hydrogen_treatment constr
_refine_ls_matrix_type full
_refine_ls_number_parameters 788
_refine_ls_number_reflns 10392
_refine_ls_number_restraints 47
_refine_ls_restrained_S_all 1.068
_refine_ls_R_factor_all 0.0394
_refine_ls_R_factor_gt 0.0346
_refine_ls_shift/su_max 0.001
_refine_ls_shift/su_mean 0.000
_refine_ls_structure_factor_coef Fsqd
_refine_ls_weighting_details 'w=1/[\s^2^(Fo^2^)+(0.0557P)^2^] where P=(Fo^2^+2Fc^2^)/3'
_refine_ls_weighting_scheme calc
_refine_ls_wR_factor_gt 0.0880
_refine_ls_wR_factor_ref 0.0897
_reflns_Friedel_coverage 0.879
_reflns_Friedel_fraction_full 0.941
_reflns_Friedel_fraction_max 0.938
_reflns_number_gt 9504
_reflns_number_total 10392
_reflns_threshold_expression 'I > 2\s(I)'
_cod_data_source_file complex1R0.cif
_cod_data_source_block uf15-1
_cod_original_formula_sum 'C54 H46.50 Br2 Cl2 N4 Na2 Ni O14.50'
_cod_database_code 1564174
_shelx_space_group_comment
;
The symmetry employed for this shelxl refinement is uniquely defined
by the following loop, which should always be used as a source of
symmetry information in preference to the above space-group names.
They are only intended as comments.
;
_olex2_refinement_description
;
1. Fixed Uiso
 At 1.2 times of:
  All C(H) groups, All C(H,H) groups
 At 1.5 times of:
  All C(H,H,H) groups, All O(H) groups
2. Restrained distances
 C104-C103
 1.4 with sigma of 0.02
 C102-C101
 1.4 with sigma of 0.02
 C103-O15
 1.35 with sigma of 0.02
 C102-O15
 1.35 with sigma of 0.02
3. Uiso/Uaniso restraints and constraints
Uanis(C104) \\sim Ueq, Uanis(C103) \\sim Ueq, Uanis(O15) \\sim Ueq, Uanis(C102)
\\sim Ueq: with sigma of 0.01 and sigma for terminal atoms of 0.02
Uanis(O12) \\sim Ueq, Uanis(O12A) \\sim Ueq: with sigma of 0.001 and sigma for
terminal atoms of 0.02
Uanis(C101) \\sim Ueq: with sigma of 0.001 and sigma for terminal atoms of 0.002
4. Others
 Fixed Sof: H35(0.5) O13A(0.4) O14(0.6) O12(0.6) O15(0.5) C103(0.5) H10A(0.5)
 H10B(0.5) Na1(0.6) Na2A(0.6) C101(0.5) H10C(0.5) H10D(0.5) H10E(0.5) C102(0.5)
 H10F(0.5) H10G(0.5) Na1A(0.4) Na2(0.4) C104(0.5) H10H(0.5) H10I(0.5) H10J(0.5)
 O14A(0.4) O13(0.6) O12A(0.4)
5.a Ternary CH refined with riding coordinates:
 C10(H10), C9(H9), C19(H19), C18(H18), C36(H36), C35(H35), C43(H43), C44(H44)
5.b Secondary CH2 refined with riding coordinates:
 C11(H11A,H11B), C22(H22A,H22B), C39(H39A,H39B), C45(H45A,H45B), C103(H10A,
 H10B), C102(H10F,H10G)
5.c Aromatic/amide H refined with riding coordinates:
 C6(H6), C2(H2), C7(H7), C8(H8), C16(H16), C17(H17), C14(H14), C15(H15),
 C25(H25), C26(H26), C23(H23), C24(H24), C28(H28), C27(H27), C34(H34), C30(H30),
  C41(H41), C42(H42), C40(H40), C48(H48), C49(H49), C50(H50), C51(H51), C52(H52)
5.d Idealised Me refined as rotating group:
 C101(H10C,H10D,H10E), C104(H10H,H10I,H10J)
5.e Idealised tetrahedral OH refined as rotating group:
 O5(H5), O6(H6A)
;

loop_
_space_group_symop_operation_xyz
'x, y, z'
'-x, y+1/2, -z'

loop_
_atom_site_label
_atom_site_type_symbol
_atom_site_fract_x
_atom_site_fract_y
_atom_site_fract_z
_atom_site_U_iso_or_equiv
_atom_site_adp_type
_atom_site_occupancy
_atom_site_site_symmetry_order
_atom_site_calc_flag
_atom_site_refinement_flags_posn
_atom_site_refinement_flags_adp
_atom_site_refinement_flags_occupancy
_atom_site_disorder_assembly
_atom_site_disorder_group
Ni1 Ni 1.03817(6) 0.58666(3) 0.61280(3) 0.01763(14) Uani 1 1 d . . . . .
Br2 Br 1.43750(6) 0.85136(3) 0.92054(3) 0.03883(16) Uani 1 1 d . . . . .
Br1 Br 0.80160(7) 0.32231(4) 0.89179(4) 0.04490(18) Uani 1 1 d . . . . .
Cl1 Cl 0.47938(12) 0.34589(8) 0.52407(8) 0.0293(3) Uani 1 1 d . . . . .
C6 C 0.8349(6) 0.4755(4) 0.8625(3) 0.0340(14) Uani 1 1 d . . . . .
H6 H 0.7956 0.4832 0.9081 0.041 Uiso 1 1 calc R . . . .
C5 C 0.8675(6) 0.5371(3) 0.8192(3) 0.0283(12) Uani 1 1 d . . . . .
C1 C 0.8586(6) 0.4060(3) 0.8404(3) 0.0316(13) Uani 1 1 d . . . . .
C2 C 0.9210(6) 0.3942(3) 0.7761(3) 0.0294(13) Uani 1 1 d . . . . .
H2 H 0.9405 0.3450 0.7627 0.035 Uiso 1 1 calc R . . . .
C4 C 0.9271(5) 0.5273(3) 0.7503(3) 0.0240(11) Uani 1 1 d . . . . .
C3 C 0.9561(5) 0.4528(3) 0.7303(3) 0.0240(11) Uani 1 1 d . . . . .
C7 C 1.0070(5) 0.4319(3) 0.6593(3) 0.0247(11) Uani 1 1 d . . . . .
H7 H 1.0208 0.3807 0.6517 0.030 Uiso 1 1 calc R . . . .
C8 C 0.8238(6) 0.6072(3) 0.8394(3) 0.0329(13) Uani 1 1 d . . . . .
H8 H 0.7869 0.6100 0.8866 0.039 Uiso 1 1 calc R . . . .
N1 N 1.0347(4) 0.4758(2) 0.6065(2) 0.0186(9) Uani 1 1 d . . . . .
N2 N 0.8293(5) 0.6682(3) 0.7994(3) 0.0316(11) Uani 1 1 d . . . . .
O1 O 0.9476(4) 0.5845(2) 0.7090(2) 0.0265(8) Uani 1 1 d . . . . .
C12 C 0.9792(5) 0.4683(3) 0.3875(3) 0.0234(11) Uani 1 1 d . . . . .
C13 C 0.9435(5) 0.4445(3) 0.4583(3) 0.0191(10) Uani 1 1 d . . . . .
C10 C 1.1665(5) 0.4951(3) 0.5001(3) 0.0235(11) Uani 1 1 d . . . . .
H10 H 1.2639 0.4818 0.5263 0.028 Uiso 1 1 calc R . . . .
C16 C 0.7440(6) 0.4590(3) 0.3104(3) 0.0310(13) Uani 1 1 d . . . . .
H16 H 0.6749 0.4649 0.2601 0.037 Uiso 1 1 calc R . . . .
C11 C 1.1290(5) 0.4828(3) 0.4063(3) 0.0247(11) Uani 1 1 d . . . . .
H11A H 1.1489 0.5273 0.3766 0.030 Uiso 1 1 calc R . . . .
H11B H 1.1787 0.4400 0.3912 0.030 Uiso 1 1 calc R . . . .
C9 C 1.0664(5) 0.4458(3) 0.5319(3) 0.0208(11) Uani 1 1 d . . . . .
H9 H 1.1049 0.3948 0.5432 0.025 Uiso 1 1 calc R . . . .
C17 C 0.8786(6) 0.4758(3) 0.3124(3) 0.0281(12) Uani 1 1 d . . . . .
H17 H 0.9023 0.4923 0.2635 0.034 Uiso 1 1 calc R . . . .
C14 C 0.8085(5) 0.4257(3) 0.4564(3) 0.0249(11) Uani 1 1 d . . . . .
H14 H 0.7847 0.4080 0.5047 0.030 Uiso 1 1 calc R . . . .
C15 C 0.7096(6) 0.4337(3) 0.3807(3) 0.0306(13) Uani 1 1 d . . . . .
H15 H 0.6171 0.4215 0.3778 0.037 Uiso 1 1 calc R . . . .
O2 O 1.1370(3) 0.57192(18) 0.5170(2) 0.0220(7) Uani 1 1 d . . . . .
C19 C 0.9297(5) 0.7235(3) 0.5263(3) 0.0194(10) Uani 1 1 d . . . . .
H19 H 0.8991 0.7747 0.5356 0.023 Uiso 1 1 calc R . . . .
C21 C 0.8926(5) 0.6902(3) 0.3828(3) 0.0217(11) Uani 1 1 d . . . . .
C18 C 0.8057(5) 0.6704(3) 0.5023(3) 0.0210(11) Uani 1 1 d . . . . .
H18 H 0.7296 0.6876 0.5262 0.025 Uiso 1 1 calc R . . . .
C22 C 0.7618(5) 0.6708(3) 0.4066(3) 0.0272(12) Uani 1 1 d . . . . .
H22A H 0.7273 0.6216 0.3846 0.033 Uiso 1 1 calc R . . . .
H22B H 0.6899 0.7083 0.3857 0.033 Uiso 1 1 calc R . . . .
C20 C 0.9874(5) 0.7213(3) 0.4495(3) 0.0230(11) Uani 1 1 d . . . . .
C25 C 1.0540(7) 0.7016(4) 0.3009(4) 0.0383(15) Uani 1 1 d . . . . .
H25 H 1.0790 0.6937 0.2502 0.046 Uiso 1 1 calc R . . . .
C26 C 0.9252(6) 0.6800(3) 0.3075(3) 0.0314(13) Uani 1 1 d . . . . .
H26 H 0.8610 0.6587 0.2614 0.038 Uiso 1 1 calc R . . . .
C23 C 1.1136(6) 0.7438(3) 0.4428(4) 0.0293(12) Uani 1 1 d . . . . .
H23 H 1.1772 0.7653 0.4889 0.035 Uiso 1 1 calc R . . . .
C24 C 1.1464(6) 0.7343(3) 0.3674(4) 0.0386(14) Uani 1 1 d . . . . .
H24 H 1.2328 0.7504 0.3612 0.046 Uiso 1 1 calc R . . . .
C28 C 1.4246(5) 0.5695(3) 0.8425(3) 0.0260(12) Uani 1 1 d . . . . .
H28 H 1.4952 0.5661 0.8925 0.031 Uiso 1 1 calc R . . . .
C27 C 1.0986(5) 0.7435(3) 0.6530(3) 0.0210(11) Uani 1 1 d . . . . .
H27 H 1.0766 0.7943 0.6435 0.025 Uiso 1 1 calc R . . . .
N5 N 1.0301(4) 0.6967(2) 0.6006(2) 0.0190(9) Uani 1 1 d . . . . .
N6 N 1.3867(4) 0.5096(2) 0.8025(3) 0.0235(10) Uani 1 1 d . . . . .
O3 O 0.8486(3) 0.59695(19) 0.5300(2) 0.0226(7) Uani 1 1 d . . . . .
O4 O 1.2220(3) 0.59423(19) 0.69576(19) 0.0225(7) Uani 1 1 d . . . . .
C32 C 1.2615(5) 0.6500(3) 0.7429(3) 0.0202(10) Uani 1 1 d . . . . .
C29 C 1.3677(5) 0.7703(3) 0.8513(3) 0.0249(11) Uani 1 1 d . . . . .
C34 C 1.4192(5) 0.7008(3) 0.8708(3) 0.0256(12) Uani 1 1 d . . . . .
H34 H 1.4893 0.6931 0.9203 0.031 Uiso 1 1 calc R . . . .
C30 C 1.2611(5) 0.7815(3) 0.7793(3) 0.0240(11) Uani 1 1 d . . . . .
H30 H 1.2248 0.8298 0.7671 0.029 Uiso 1 1 calc R . . . .
C33 C 1.3693(5) 0.6408(3) 0.8183(3) 0.0245(11) Uani 1 1 d . . . . .
C31 C 1.2076(5) 0.7245(3) 0.7259(3) 0.0217(11) Uani 1 1 d . . . . .
C36 C 1.4319(5) 0.4353(3) 0.8342(3) 0.0252(12) Uani 1 1 d . . . . .
H36 H 1.5243 0.4390 0.8740 0.030 Uiso 1 1 calc R . . . .
C38 C 1.3219(5) 0.3255(3) 0.8566(3) 0.0280(12) Uani 1 1 d . . . . .
C39 C 1.4063(6) 0.3057(3) 0.7967(3) 0.0327(13) Uani 1 1 d . . . . .
H39A H 1.3537 0.2741 0.7511 0.039 Uiso 1 1 calc R . . . .
H39B H 1.4910 0.2795 0.8256 0.039 Uiso 1 1 calc R . . . .
C37 C 1.3357(5) 0.3991(3) 0.8768(3) 0.0230(11) Uani 1 1 d . . . . .
C35 C 1.4393(6) 0.3811(3) 0.7633(3) 0.0280(12) Uani 1 1 d . . . . .
H35 H 1.5309 0.3816 0.7506 0.034 Uiso 0.5 1 calc R . P . .
C41 C 1.1907(7) 0.3844(4) 0.9675(3) 0.0400(15) Uani 1 1 d . . . . .
H41 H 1.1458 0.4046 1.0063 0.048 Uiso 1 1 calc R . . . .
C42 C 1.1750(6) 0.3104(4) 0.9482(3) 0.0375(14) Uani 1 1 d . . . . .
H42 H 1.1196 0.2803 0.9733 0.045 Uiso 1 1 calc R . . . .
C40 C 1.2697(6) 0.4302(3) 0.9321(3) 0.0297(12) Uani 1 1 d . . . . .
H40 H 1.2785 0.4813 0.9453 0.036 Uiso 1 1 calc R . . . .
C45 C 0.6473(7) 0.8463(4) 0.7489(4) 0.0456(16) Uani 1 1 d . . . . .
H45A H 0.6223 0.8717 0.6944 0.055 Uiso 1 1 calc R . . . .
H45B H 0.5797 0.8593 0.7805 0.055 Uiso 1 1 calc R . . . .
C43 C 0.7652(6) 0.7378(3) 0.8143(3) 0.0326(13) Uani 1 1 d . . . . .
H43 H 0.7234 0.7311 0.8623 0.039 Uiso 1 1 calc R . . . .
C48 C 0.9937(7) 0.8080(4) 0.8794(4) 0.0408(15) Uani 1 1 d . . . . .
H48 H 1.0410 0.7649 0.9037 0.049 Uiso 1 1 calc R . . . .
C49 C 1.0550(8) 0.8778(5) 0.8903(4) 0.0515(19) Uani 1 1 d . . . . .
H49 H 1.1475 0.8822 0.9214 0.062 Uiso 1 1 calc R . . . .
C47 C 0.8586(6) 0.8051(3) 0.8305(3) 0.0335(14) Uani 1 1 d . . . . .
C44 C 0.6536(7) 0.7619(4) 0.7376(4) 0.0404(15) Uani 1 1 d . . . . .
H44 H 0.5639 0.7376 0.7353 0.048 Uiso 1 1 calc R . . . .
C46 C 0.7878(6) 0.8666(3) 0.7961(3) 0.0368(15) Uani 1 1 d . . . . .
O5 O 0.7039(5) 0.7438(3) 0.6669(2) 0.0433(11) Uani 1 1 d . . . . .
H5 H 0.6386 0.7300 0.6276 0.065 Uiso 1 1 calc GR . . . .
O6 O 1.3313(4) 0.4036(2) 0.6934(2) 0.0332(9) Uani 1 1 d . . . . .
H6A H 1.3393 0.3813 0.6505 0.050 Uiso 1 1 calc GR . . . .
C50 C 0.9839(9) 0.9404(5) 0.8569(4) 0.059(2) Uani 1 1 d . . . . .
H50 H 1.0279 0.9872 0.8667 0.071 Uiso 1 1 calc R . . . .
C51 C 0.8504(8) 0.9366(4) 0.8098(4) 0.0486(18) Uani 1 1 d . . . . .
H51 H 0.8021 0.9800 0.7871 0.058 Uiso 1 1 calc R . . . .
O8 O 0.4700(5) 0.4146(3) 0.4802(3) 0.0450(11) Uani 1 1 d . . . . .
O7 O 0.3502(4) 0.3308(2) 0.5416(3) 0.0425(10) Uani 1 1 d . . . . .
O9 O 0.5834(5) 0.3522(3) 0.5996(3) 0.0583(13) Uani 1 1 d . . . . .
O10 O 0.5123(4) 0.2873(3) 0.4735(3) 0.0444(11) Uani 1 1 d . . . . .
C52 C 1.2403(7) 0.2802(3) 0.8922(4) 0.0388(15) Uani 1 1 d . . . . .
H52 H 1.2298 0.2292 0.8782 0.047 Uiso 1 1 calc R . . . .
Cl2 Cl 0.31852(19) 0.07230(8) 0.94631(8) 0.0459(4) Uani 1 1 d . . . . .
O13A O 0.264(2) 0.0590(14) 0.8587(15) 0.037(5) Uani 0.4 1 d . . P A 2
O11 O 0.3289(7) 0.0039(3) 0.9875(3) 0.0703(17) Uani 1 1 d . . . . .
O14 O 0.2955(9) 0.1282(4) 1.0012(4) 0.0406(19) Uani 0.6 1 d . . P A 1
O12 O 0.4722(13) 0.0781(13) 0.9534(10) 0.122(7) Uani 0.6 1 d . U P A 1
O15 O 0.2678(14) 0.6139(7) 0.1668(9) 0.087(4) Uani 0.5 1 d D U P B 1
C103 C 0.4147(17) 0.5923(12) 0.2218(10) 0.077(5) Uani 0.5 1 d D U P B 1
H10A H 0.4434 0.5449 0.2015 0.092 Uiso 0.5 1 calc R . P B 1
H10B H 0.4812 0.6308 0.2157 0.092 Uiso 0.5 1 calc R . P B 1
Na1 Na 0.6392(7) 0.5321(4) 0.5712(4) 0.089(2) Uani 0.6 1 d . . P C 1
Na2A Na 0.3705(6) 0.6371(4) 0.5088(5) 0.091(2) Uani 0.6 1 d . . P C 1
C101 C 0.122(2) 0.6166(15) 0.0265(15) 0.106(7) Uani 0.5 1 d D U P B 1
H10C H 0.0781 0.5684 0.0117 0.159 Uiso 0.5 1 calc GR . P B 1
H10D H 0.1367 0.6404 -0.0235 0.159 Uiso 0.5 1 calc GR . P B 1
H10E H 0.0627 0.6479 0.0507 0.159 Uiso 0.5 1 calc GR . P B 1
C102 C 0.241(2) 0.6073(14) 0.0817(12) 0.104(7) Uani 0.5 1 d D U P B 1
H10F H 0.3051 0.6417 0.0646 0.125 Uiso 0.5 1 calc R . P B 1
H10G H 0.2716 0.5569 0.0715 0.125 Uiso 0.5 1 calc R . P B 1
Na1A Na 0.5890(9) 0.5426(6) 0.6428(6) 0.082(3) Uani 0.4 1 d . . P D 2
Na2 Na 0.4121(12) 0.6122(8) 0.4358(8) 0.116(4) Uani 0.4 1 d . . P D 2
C104 C 0.416(2) 0.5855(19) 0.3026(16) 0.168(12) Uani 0.5 1 d D U P B 1
H10H H 0.3392 0.5544 0.3078 0.252 Uiso 0.5 1 calc GR . P B 1
H10I H 0.4074 0.6345 0.3259 0.252 Uiso 0.5 1 calc GR . P B 1
H10J H 0.5021 0.5627 0.3329 0.252 Uiso 0.5 1 calc GR . P B 1
O14A O 0.200(2) 0.1029(12) 0.9662(10) 0.099(6) Uani 0.4 1 d . . P A 2
O13 O 0.255(2) 0.0800(11) 0.8675(11) 0.081(8) Uani 0.6 1 d . . P A 1
O12A O 0.423(2) 0.1198(11) 0.9575(12) 0.087(7) Uani 0.4 1 d . U P A 2

loop_
_atom_site_aniso_label
_atom_site_aniso_U_11
_atom_site_aniso_U_22
_atom_site_aniso_U_33
_atom_site_aniso_U_23
_atom_site_aniso_U_13
_atom_site_aniso_U_12
Ni1 0.0210(3) 0.0148(3) 0.0160(3) -0.0001(2) 0.0027(2) -0.0009(2)
Br2 0.0489(4) 0.0304(3) 0.0298(3) -0.0126(2) -0.0037(2) -0.0082(3)
Br1 0.0492(4) 0.0463(4) 0.0389(3) 0.0216(3) 0.0105(3) -0.0089(3)
Cl1 0.0226(6) 0.0311(7) 0.0338(7) -0.0068(6) 0.0067(5) -0.0006(5)
C6 0.040(3) 0.044(4) 0.018(3) 0.007(3) 0.007(2) -0.002(3)
C5 0.034(3) 0.030(3) 0.021(3) 0.003(2) 0.007(2) -0.001(2)
C1 0.034(3) 0.033(3) 0.027(3) 0.013(2) 0.006(2) -0.001(2)
C2 0.041(3) 0.027(3) 0.017(2) 0.006(2) 0.001(2) -0.004(2)
C4 0.026(3) 0.026(3) 0.020(2) -0.002(2) 0.005(2) -0.006(2)
C3 0.027(3) 0.025(3) 0.018(2) 0.000(2) 0.003(2) -0.002(2)
C7 0.028(3) 0.019(3) 0.025(3) 0.001(2) 0.004(2) 0.002(2)
C8 0.037(3) 0.041(4) 0.023(3) 0.002(2) 0.013(2) 0.000(3)
N1 0.021(2) 0.015(2) 0.017(2) -0.0007(17) -0.0011(17) -0.0007(16)
N2 0.038(3) 0.031(3) 0.029(2) -0.003(2) 0.013(2) 0.002(2)
O1 0.040(2) 0.0211(18) 0.0230(17) 0.0001(16) 0.0163(15) 0.0000(17)
C12 0.024(3) 0.020(3) 0.027(3) -0.003(2) 0.009(2) 0.002(2)
C13 0.025(3) 0.015(2) 0.018(2) -0.0036(19) 0.007(2) 0.0022(19)
C10 0.024(3) 0.021(3) 0.027(3) -0.004(2) 0.008(2) 0.003(2)
C16 0.027(3) 0.036(3) 0.024(3) -0.007(2) -0.003(2) 0.000(2)
C11 0.023(3) 0.027(3) 0.026(3) -0.003(2) 0.009(2) -0.002(2)
C9 0.023(3) 0.018(3) 0.021(2) -0.006(2) 0.004(2) 0.002(2)
C17 0.035(3) 0.034(3) 0.015(2) -0.004(2) 0.006(2) 0.001(2)
C14 0.028(3) 0.026(3) 0.022(3) -0.004(2) 0.010(2) -0.007(2)
C15 0.023(3) 0.033(3) 0.034(3) -0.013(3) 0.004(2) -0.005(2)
O2 0.0252(18) 0.0164(19) 0.0255(17) -0.0015(14) 0.0087(14) 0.0029(14)
C19 0.025(3) 0.016(2) 0.017(2) 0.0014(19) 0.004(2) 0.000(2)
C21 0.028(3) 0.017(3) 0.019(2) 0.003(2) 0.004(2) 0.004(2)
C18 0.019(3) 0.020(2) 0.023(3) 0.001(2) 0.002(2) 0.004(2)
C22 0.019(3) 0.032(3) 0.026(3) -0.001(2) -0.002(2) 0.001(2)
C20 0.028(3) 0.018(3) 0.022(3) 0.006(2) 0.004(2) 0.002(2)
C25 0.053(4) 0.037(3) 0.031(3) 0.002(3) 0.023(3) -0.003(3)
C26 0.048(4) 0.022(3) 0.022(3) 0.000(2) 0.005(2) 0.002(3)
C23 0.033(3) 0.022(3) 0.033(3) 0.003(2) 0.008(2) -0.007(2)
C24 0.038(3) 0.038(4) 0.045(4) 0.004(3) 0.021(3) -0.006(3)
C28 0.027(3) 0.026(3) 0.021(2) 0.005(2) -0.002(2) -0.001(2)
C27 0.026(3) 0.014(2) 0.023(3) -0.001(2) 0.007(2) 0.001(2)
N5 0.019(2) 0.020(2) 0.017(2) 0.0014(17) 0.0032(17) 0.0017(17)
N6 0.025(2) 0.020(2) 0.024(2) 0.0021(18) 0.0035(18) 0.0019(18)
O3 0.0224(17) 0.0185(18) 0.0240(17) 0.0001(14) 0.0006(13) -0.0009(14)
O4 0.0283(18) 0.0153(17) 0.0204(16) -0.0021(14) -0.0005(13) 0.0001(15)
C32 0.022(3) 0.021(3) 0.017(2) -0.002(2) 0.0040(19) -0.005(2)
C29 0.028(3) 0.023(3) 0.021(2) -0.005(2) 0.002(2) -0.004(2)
C34 0.026(3) 0.027(3) 0.020(3) -0.001(2) -0.002(2) -0.005(2)
C30 0.031(3) 0.019(3) 0.021(2) -0.001(2) 0.003(2) -0.003(2)
C33 0.027(3) 0.023(3) 0.021(2) 0.002(2) 0.003(2) -0.001(2)
C31 0.027(3) 0.021(3) 0.016(2) 0.001(2) 0.004(2) 0.000(2)
C36 0.026(3) 0.024(3) 0.019(3) 0.001(2) -0.004(2) 0.008(2)
C38 0.029(3) 0.027(3) 0.023(2) 0.005(2) -0.003(2) 0.006(2)
C39 0.038(3) 0.029(3) 0.027(3) 0.000(2) 0.001(2) 0.005(2)
C37 0.023(3) 0.023(3) 0.019(2) 0.003(2) -0.002(2) 0.002(2)
C35 0.031(3) 0.027(3) 0.025(3) 0.003(2) 0.003(2) 0.006(2)
C41 0.046(4) 0.055(4) 0.019(3) 0.006(3) 0.008(3) 0.006(3)
C42 0.036(3) 0.046(4) 0.029(3) 0.013(3) 0.006(2) -0.009(3)
C40 0.037(3) 0.027(3) 0.020(3) -0.001(2) -0.001(2) 0.004(2)
C45 0.054(4) 0.051(4) 0.037(3) -0.004(3) 0.021(3) 0.025(3)
C43 0.038(3) 0.040(3) 0.026(3) -0.003(3) 0.020(2) 0.004(3)
C48 0.043(4) 0.053(4) 0.029(3) -0.010(3) 0.014(3) 0.001(3)
C49 0.055(4) 0.071(6) 0.036(4) -0.013(3) 0.026(3) -0.013(4)
C47 0.049(4) 0.036(3) 0.021(3) -0.006(2) 0.019(3) 0.001(3)
C44 0.038(4) 0.054(4) 0.032(3) -0.007(3) 0.014(3) 0.013(3)
C46 0.052(4) 0.041(4) 0.022(3) -0.001(2) 0.019(3) 0.011(3)
O5 0.049(3) 0.057(3) 0.022(2) -0.010(2) 0.0071(18) 0.017(2)
O6 0.037(2) 0.039(2) 0.0202(18) -0.0015(17) 0.0005(16) 0.0160(18)
C50 0.088(6) 0.060(5) 0.041(4) -0.013(4) 0.038(4) -0.031(5)
C51 0.085(6) 0.036(4) 0.034(3) 0.003(3) 0.031(4) 0.007(4)
O8 0.044(3) 0.038(3) 0.061(3) 0.005(2) 0.029(2) 0.000(2)
O7 0.035(2) 0.040(3) 0.058(3) -0.009(2) 0.0233(19) -0.0110(19)
O9 0.043(3) 0.076(3) 0.044(2) -0.017(3) -0.010(2) 0.008(3)
O10 0.038(2) 0.046(3) 0.047(3) -0.017(2) 0.007(2) 0.011(2)
C52 0.051(4) 0.027(3) 0.029(3) 0.007(3) -0.007(3) -0.009(3)
Cl2 0.0766(12) 0.0347(9) 0.0218(7) -0.0012(6) 0.0041(7) -0.0067(8)
O13A 0.048(9) 0.047(13) 0.016(7) -0.012(7) 0.006(6) -0.025(8)
O11 0.124(5) 0.043(3) 0.045(3) 0.008(2) 0.023(3) 0.009(3)
O14 0.067(6) 0.035(4) 0.017(3) -0.006(3) 0.006(3) -0.002(4)
O12 0.056(7) 0.235(19) 0.078(8) -0.027(11) 0.025(6) 0.017(10)
O15 0.107(9) 0.056(7) 0.109(9) -0.031(6) 0.051(7) 0.005(6)
C103 0.083(10) 0.100(11) 0.056(8) -0.010(8) 0.033(7) -0.044(9)
Na1 0.094(4) 0.084(4) 0.117(5) -0.052(4) 0.076(4) -0.053(4)
Na2A 0.061(4) 0.074(4) 0.135(6) 0.013(4) 0.021(4) -0.001(3)
C101 0.107(7) 0.103(8) 0.106(7) -0.002(3) 0.024(3) 0.000(3)
C102 0.106(12) 0.098(12) 0.122(12) -0.002(10) 0.053(10) 0.039(10)
Na1A 0.075(6) 0.089(7) 0.087(6) -0.026(5) 0.028(5) -0.027(5)
Na2 0.101(8) 0.122(11) 0.126(10) 0.010(8) 0.029(7) 0.002(7)
C104 0.058(11) 0.14(2) 0.26(3) 0.00(2) -0.049(15) -0.008(14)
O14A 0.138(17) 0.118(16) 0.059(10) 0.034(11) 0.057(11) 0.038(14)
O13 0.153(14) 0.058(11) 0.015(6) -0.007(6) -0.012(6) 0.023(8)
O12A 0.082(13) 0.091(12) 0.066(10) 0.024(10) -0.023(10) -0.059(10)

loop_
_atom_type_symbol
_atom_type_description
_atom_type_scat_dispersion_real
_atom_type_scat_dispersion_imag
_atom_type_scat_source
C C 0.0033 0.0016 'International Tables Vol C Tables 4.2.6.8 and 6.1.1.4'
H H 0.0000 0.0000 'International Tables Vol C Tables 4.2.6.8 and 6.1.1.4'
Br Br -0.2901 2.4595 'International Tables Vol C Tables 4.2.6.8 and 6.1.1.4'
Cl Cl 0.1484 0.1585 'International Tables Vol C Tables 4.2.6.8 and 6.1.1.4'
N N 0.0061 0.0033 'International Tables Vol C Tables 4.2.6.8 and 6.1.1.4'
Na Na 0.0362 0.0249 'International Tables Vol C Tables 4.2.6.8 and 6.1.1.4'
Ni Ni 0.3393 1.1124 'International Tables Vol C Tables 4.2.6.8 and 6.1.1.4'
O O 0.0106 0.0060 'International Tables Vol C Tables 4.2.6.8 and 6.1.1.4'

loop_
_geom_angle_atom_site_label_1
_geom_angle_atom_site_label_2
_geom_angle_atom_site_label_3
_geom_angle
_geom_angle_site_symmetry_1
_geom_angle_site_symmetry_3
N1 Ni1 O1 90.96(16) . .
N1 Ni1 O2 80.72(15) . .
N1 Ni1 O3 93.12(15) . .
N1 Ni1 O4 95.97(15) . .
O1 Ni1 O2 171.42(14) . .
O1 Ni1 O3 89.90(14) . .
N5 Ni1 N1 171.41(15) . .
N5 Ni1 O1 94.81(16) . .
N5 Ni1 O2 93.70(15) . .
N5 Ni1 O3 80.55(15) . .
N5 Ni1 O4 90.48(15) . .
O3 Ni1 O2 92.66(13) . .
O4 Ni1 O1 89.13(14) . .
O4 Ni1 O2 89.62(14) . .
O4 Ni1 O3 170.87(14) . .
O8 Cl1 O7 108.8(3) . .
O8 Cl1 O10 109.6(3) . .
O7 Cl1 O10 109.5(3) . .
O9 Cl1 O8 108.6(3) . .
O9 Cl1 O7 110.1(3) . .
O9 Cl1 O10 110.2(3) . .
C1 C6 C5 121.1(5) . .
C6 C5 C4 120.7(5) . .
C6 C5 C8 117.4(5) . .
C8 C5 C4 121.4(5) . .
C6 C1 Br1 121.8(5) . .
C6 C1 C2 120.0(5) . .
C2 C1 Br1 118.2(5) . .
C1 C2 C3 122.0(6) . .
C5 C4 C3 116.8(5) . .
O1 C4 C5 118.9(5) . .
O1 C4 C3 124.2(5) . .
C2 C3 C4 119.3(5) . .
C2 C3 C7 115.8(5) . .
C4 C3 C7 124.5(5) . .
N1 C7 C3 125.9(5) . .
N2 C8 C5 125.8(5) . .
C7 N1 Ni1 126.5(4) . .
C7 N1 C9 119.3(4) . .
C9 N1 Ni1 114.3(3) . .
C8 N2 C43 124.4(5) . .
C4 O1 Ni1 126.8(3) . .
C13 C12 C11 110.2(4) . .
C13 C12 C17 120.0(5) . .
C17 C12 C11 129.8(5) . .
C12 C13 C9 110.2(4) . .
C12 C13 C14 121.3(5) . .
C14 C13 C9 128.5(4) . .
C11 C10 C9 104.6(4) . .
O2 C10 C11 109.0(4) . .
O2 C10 C9 107.5(4) . .
C15 C16 C17 120.7(5) . .
C12 C11 C10 102.6(4) . .
N1 C9 C13 112.4(4) . .
N1 C9 C10 112.3(4) . .
C13 C9 C10 102.1(4) . .
C16 C17 C12 119.0(5) . .
C13 C14 C15 117.8(5) . .
C16 C15 C14 121.2(5) . .
Ni1 O2 Na2A 125.4(2) . 1_655
C10 O2 Ni1 115.2(3) . .
C10 O2 Na2A 100.6(3) . 1_655
C20 C19 C18 103.0(4) . .
N5 C19 C18 110.7(4) . .
N5 C19 C20 111.4(4) . .
C20 C21 C22 110.9(4) . .
C26 C21 C22 128.9(5) . .
C26 C21 C20 120.1(5) . .
C22 C18 C19 105.4(4) . .
O3 C18 C19 109.4(4) . .
O3 C18 C22 108.7(4) . .
C21 C22 C18 103.2(4) . .
C21 C20 C19 110.1(4) . .
C23 C20 C19 128.3(5) . .
C23 C20 C21 121.6(5) . .
C24 C25 C26 120.9(5) . .
C21 C26 C25 118.4(5) . .
C20 C23 C24 118.6(5) . .
C23 C24 C25 120.3(6) . .
N6 C28 C33 125.2(4) . .
N5 C27 C31 125.0(5) . .
C19 N5 Ni1 114.5(3) . .
C27 N5 Ni1 125.9(3) . .
C27 N5 C19 119.5(4) . .
C28 N6 C36 124.2(4) . .
Ni1 O3 Na1 117.0(2) . .
C18 O3 Ni1 116.8(3) . .
C18 O3 Na1 107.2(3) . .
C32 O4 Ni1 124.3(3) . .
O4 C32 C33 119.4(5) . .
O4 C32 C31 124.7(4) . .
C33 C32 C31 115.9(4) . .
C34 C29 Br2 120.6(4) . .
C34 C29 C30 119.8(5) . .
C30 C29 Br2 119.7(4) . .
C29 C34 C33 120.5(5) . .
C31 C30 C29 122.1(5) . .
C28 C33 C32 120.3(5) . .
C34 C33 C28 118.1(5) . .
C34 C33 C32 121.5(5) . .
C32 C31 C27 123.1(4) . .
C30 C31 C27 116.7(4) . .
C30 C31 C32 120.2(4) . .
N6 C36 C37 112.9(4) . .
N6 C36 C35 112.1(4) . .
C37 C36 C35 104.2(4) . .
C37 C38 C39 110.7(5) . .
C37 C38 C52 120.1(5) . .
C52 C38 C39 129.3(5) . .
C38 C39 C35 103.7(5) . .
C38 C37 C36 110.3(5) . .
C38 C37 C40 121.4(5) . .
C40 C37 C36 128.3(5) . .
C39 C35 C36 103.3(4) . .
O6 C35 C36 105.2(4) . .
O6 C35 C39 110.6(5) . .
C42 C41 C40 121.9(6) . .
C41 C42 C52 119.7(6) . .
C41 C40 C37 117.9(5) . .
C46 C45 C44 104.2(5) . .
N2 C43 C47 115.8(5) . .
N2 C43 C44 111.5(5) . .
C47 C43 C44 102.3(5) . .
C49 C48 C47 116.4(7) . .
C50 C49 C48 121.3(7) . .
C48 C47 C43 127.1(6) . .
C46 C47 C43 109.9(5) . .
C46 C47 C48 122.7(6) . .
C43 C44 C45 103.0(5) . .
O5 C44 C45 111.2(6) . .
O5 C44 C43 106.1(5) . .
C47 C46 C45 110.4(6) . .
C47 C46 C51 119.9(6) . .
C51 C46 C45 129.7(6) . .
C49 C50 C51 121.5(7) . .
C50 C51 C46 118.1(7) . .
Cl1 O8 Na1 114.5(3) . .
Cl1 O10 Na2A 139.9(3) . 2_646
C42 C52 C38 119.1(6) . .
O11 Cl2 O13A 107.9(10) . .
O11 Cl2 O14 108.6(4) . .
O11 Cl2 O12 94.2(9) . .
O11 Cl2 O14A 101.1(8) . .
O14 Cl2 O12 103.3(8) . .
O14A Cl2 O13A 99.8(12) . .
O13 Cl2 O11 122.5(9) . .
O13 Cl2 O14 116.6(10) . .
O13 Cl2 O12 107.4(12) . .
O12A Cl2 O13A 109.5(11) . .
O12A Cl2 O11 122.6(9) . .
O12A Cl2 O14A 113.4(15) . .
C102 O15 C103 118.9(14) . .
C104 C103 O15 111.6(16) . .
O3 Na1 O8 126.3(2) . .
O3 Na1 Na2A 108.3(3) . .
O8 Na1 Na2A 85.8(2) . .
O2 Na2A O10 137.6(3) 1_455 2_656
O2 Na2A Na1 113.7(3) 1_455 .
O10 Na2A Na1 102.9(2) 2_656 .
C101 C102 O15 127(2) . .

loop_
_geom_bond_atom_site_label_1
_geom_bond_atom_site_label_2
_geom_bond_distance
_geom_bond_site_symmetry_2
Ni1 N1 2.006(4) .
Ni1 O1 2.033(3) .
Ni1 O2 2.098(3) .
Ni1 N5 2.000(4) .
Ni1 O3 2.064(3) .
Ni1 O4 2.018(3) .
Br2 C29 1.886(5) .
Br1 C1 1.897(6) .
Cl1 O8 1.431(5) .
Cl1 O7 1.434(4) .
Cl1 O9 1.423(4) .
Cl1 O10 1.442(4) .
C6 C5 1.409(8) .
C6 C1 1.348(9) .
C5 C4 1.433(7) .
C5 C8 1.412(8) .
C1 C2 1.387(8) .
C2 C3 1.401(8) .
C4 C3 1.436(8) .
C4 O1 1.286(6) .
C3 C7 1.451(8) .
C7 N1 1.266(7) .
C8 N2 1.296(8) .
N1 C9 1.461(6) .
N2 C43 1.465(8) .
C12 C13 1.384(7) .
C12 C11 1.490(7) .
C12 C17 1.402(7) .
C13 C9 1.506(6) .
C13 C14 1.399(7) .
C10 C11 1.523(7) .
C10 C9 1.538(7) .
C10 O2 1.463(6) .
C16 C17 1.387(8) .
C16 C15 1.377(8) .
C14 C15 1.402(7) .
O2 Na2A 2.673(7) 1_655
C19 C18 1.549(7) .
C19 C20 1.530(7) .
C19 N5 1.468(6) .
C21 C22 1.515(8) .
C21 C20 1.388(7) .
C21 C26 1.383(8) .
C18 C22 1.538(7) .
C18 O3 1.437(6) .
C20 C23 1.370(8) .
C25 C26 1.390(9) .
C25 C24 1.386(9) .
C23 C24 1.385(8) .
C28 N6 1.278(7) .
C28 C33 1.422(7) .
C27 N5 1.283(6) .
C27 C31 1.457(7) .
N6 C36 1.473(6) .
O3 Na1 2.657(6) .
O4 C32 1.276(6) .
C32 C33 1.446(7) .
C32 C31 1.455(7) .
C29 C34 1.368(8) .
C29 C30 1.407(7) .
C34 C33 1.404(7) .
C30 C31 1.377(7) .
C36 C37 1.492(8) .
C36 C35 1.549(7) .
C38 C39 1.509(8) .
C38 C37 1.371(8) .
C38 C52 1.397(8) .
C39 C35 1.540(8) .
C37 C40 1.384(8) .
C35 O6 1.437(6) .
C41 C42 1.376(9) .
C41 C40 1.381(9) .
C42 C52 1.382(9) .
C45 C44 1.540(10) .
C45 C46 1.484(9) .
C43 C47 1.521(9) .
C43 C44 1.535(8) .
C48 C49 1.397(10) .
C48 C47 1.403(9) .
C49 C50 1.380(12) .
C47 C46 1.367(8) .
C44 O5 1.431(7) .
C46 C51 1.409(10) .
C50 C51 1.381(11) .
O8 Na1 2.901(7) .
O10 Na2A 2.948(8) 2_646
Cl2 O13A 1.44(2) .
Cl2 O11 1.404(5) .
Cl2 O14 1.419(7) .
Cl2 O12 1.531(14) .
Cl2 O14A 1.430(18) .
Cl2 O13 1.311(18) .
Cl2 O12A 1.338(15) .
O15 C103 1.582(18) .
O15 C102 1.376(19) .
C103 C104 1.34(2) .
Na1 Na2A 3.262(10) .
Na2A O2 2.673(7) 1_455
Na2A O10 2.948(8) 2_656
C101 C102 1.33(2) .
Na1A Na2 3.672(17) .
